data_2009414
loop_
_publ_author_name
'Nakanishi, I.'
'Tanaka, S.'
'Matsumoto, K.'
'Ooi, S.'

_publ_section_title
;
 Structures of mixed benzenethiolatophosphino dinuclear complexes of
 nickel(II) and palladium(II)
;
_journal_issue 1
_journal_name_full 'Acta Crystallographica Section C'
_journal_page_first 58
_journal_page_last 61
_journal_paper_doi 10.1107/S010827019300616X
_journal_volume 50
_journal_year 1994
_chemical_formula_moiety 'C60 H50 P2 Pd2 S4,C2 H3 N'
_chemical_formula_sum 'C62 H53 N P2 Pd2 S4'
_chemical_formula_weight 1215.4
_space_group_IT_number 2
_symmetry_cell_setting triclinic
_symmetry_space_group_name_Hall '-P 1'
_symmetry_space_group_name_H-M 'P -1'
_atom_type_scat_source IntTabIV
_cell_angle_alpha 66.85(5)
_cell_angle_beta 105.09(5)
_cell_angle_gamma 115.97(6)
_cell_formula_units_Z 1
_cell_length_a 14.395(9)
_cell_length_b 12.483(10)
_cell_length_c 9.625(5)
_cell_measurement_reflns_used 14
_cell_measurement_temperature 295
_cell_measurement_theta_max 13.5
_cell_measurement_theta_min 6
_cell_volume 1421.5(18)
_diffrn_measurement_device 'Philips PW1100'
_diffrn_measurement_method \w
_diffrn_radiation_type MoK\a
_diffrn_radiation_wavelength 0.71069
_diffrn_reflns_limit_h_max 16
_diffrn_reflns_limit_h_min -17
_diffrn_reflns_limit_k_max 14
_diffrn_reflns_limit_k_min -13
_diffrn_reflns_limit_l_max 11
_diffrn_reflns_limit_l_min 0
_diffrn_reflns_number 4994
_diffrn_reflns_theta_max 25
_diffrn_standards_decay_% <1.5
_diffrn_standards_interval_time 240
_diffrn_standards_number 3
_exptl_absorpt_coefficient_mu 0.86
_exptl_absorpt_correction_type none
_exptl_crystal_colour red
_exptl_crystal_density_diffrn 1.42
_exptl_crystal_density_meas ?
_exptl_crystal_description 'rectangular prism'
_exptl_crystal_size_max 0.55
_exptl_crystal_size_mid 0.50
_exptl_crystal_size_min 0.45
_refine_diff_density_max 1.5
_refine_diff_density_min 1.8
_refine_ls_goodness_of_fit_obs 0.30
_refine_ls_hydrogen_treatment noref
_refine_ls_number_parameters 308
_refine_ls_number_reflns 3700
_refine_ls_R_factor_obs 0.055
_refine_ls_shift/esd_max 0.2
_refine_ls_structure_factor_coef F
_refine_ls_weighting_details 'w = [\s^2^(F~o~) + 0.006F~o~^2^]^-1^'
_refine_ls_weighting_scheme calc
_refine_ls_wR_factor_obs 0.088
_reflns_number_observed 3700
_reflns_number_total 4994
_reflns_observed_criterion (F~o~^2^>=2\s(F~o~^2^))
_cod_data_source_file oh1024.cif
_cod_data_source_block oh1024_structure_2_of_2
_cod_depositor_comments
;
The following automatic conversions were performed:

'_exptl_crystal_density_meas' value 'not measured' was changed to '?'
- the value is perceived as not measured.

Automatic conversion script
Id: cif_fix_values 3008 2015-01-20 13:52:24Z robertas 

The following automatic conversions were performed:

'_refine_ls_weighting_scheme' value 'w = [\s^2^(F~o~) +
0.006F~o~^2^]^-1^' was changed to 'calc'. New tag
'_refine_ls_weighting_details' was created. The value of the new tag
was set to 'w = [\s^2^(F~o~) + 0.006F~o~^2^]^-1^'.

Automatic conversion script
Id: cif_fix_values 3143 2015-03-26 13:38:13Z robertas 
;
_cod_original_cell_volume 1421.6(13)
_cod_original_formula_sum 'C62 H53 N1 P2 Pd2 S4'
_cod_database_code 2009414

loop_
_symmetry_equiv_pos_as_xyz
x,y,z
-x,-y,-z

loop_
_atom_site_label
_atom_site_fract_x
_atom_site_fract_y
_atom_site_fract_z
Pd(1) .11707(4) -.01225(5) .00164(6)
S(1) .04921(14) .06255(17) .1304(2)
S(2) .28348(15) .06185(19) .1254(2)
P(1) .18464(14) -.07262(18) -.1312(2)
C(11) .2889(6) -.0612(8) .2954(9)
C(12) .3843(7) -.0717(10) .3623(12)
C(13) .3899(8) -.1672(12) .4931(13)
C(14) .3057(10) -.2561(12) .5594(12)
C(16) .1991(7) -.1512(9) .3682(10)
C(15) .2074(9) -.2459(11) .4982(11)
C(21) .0912(6) -.1767(7) -.2386(8)
C(22) .0466(7) -.1260(8) -.3807(10)
C(23) -.0299(8) -.2051(10) -.4591(11)
C(24) -.0621(7) -.3339(9) -.3944(12)
C(25) -.0179(8) -.3848(8) -.2525(11)
C(26) .0587(7) -.3067(8) -.1738(10)
C(31) .2564(6) .0665(8) -.2760(9)
C(32) .2897(7) .0584(9) -.3922(11)
C(33) .3418(8) .1653(10) -.5030(11)
C(34) .3628(8) .2809(10) -.4972(11)
C(35) .3286(9) .2908(9) -.3831(11)
C(36) .2765(7) .1845(8) -.2721(10)
C(41) .2711(6) -.1542(7) -.0172(9)
C(42) .3688(6) -.1183(8) -.0558(11)
C(43) .4341(8) -.1813(10) .0372(14)
C(44) .3987(8) -.2761(10) .1717(13)
C(45) .3020(8) -.3129(9) .2097(11)
C(46) .2395(7) -.2504(8) .1168(9)
C(51) .1125(6) .2279(7) .0522(9)
C(52) .1842(8) .2909(9) .1458(12)
C(53) .2340(9) .4192(10) .0909(14)
C(54) .2102(9) .4853(9) -.0558(15)
C(55) .14010(10) .4224(10) -.1474(15)
C(56) .0895(9) .2920(9) -.0953(12)
C(60) .5 .5 .0
C(61) .435 .362 .026
N(61) .546 .605 -.018
C(62) .501 .390 .144
N(62) .498 .574 -.114
C(71) .545 .434 .298
N(71) .500 .500 .0
C(72) .521 .473 .127
C(63) .431 .422 -.103
N(63) .543 .550 .088
H(12) .446 -.012 .316
H(13) .456 -.171 .538
H(14) .293 -.330 .646
H(15) .174 -.096 .282
H(16) .193 -.318 .587
H(22) .068 -.037 -.426
H(23) -.060 -.170 -.557
H(24) -.115 -.387 -.448
H(25) -.039 -.474 -.208
H(26) .089 -.342 -.076
H(32) .276 -.022 -.396
H(33) .363 .158 -.584
H(34) .401 .355 -.571
H(35) .341 .372 -.381
H(36) .254 .192 -.193
H(42) .392 -.050 -.146
H(43) .500 -.160 .010
H(44) .444 -.316 .239
H(45) .279 -.381 .299
H(46) .173 -.273 .144
H(52) .199 .246 .249
H(53) .286 .462 .156
H(54) .243 .574 -.093
H(55) .125 .468 -.251
H(56) .039 .248 -.161

loop_
_geom_angle_atom_site_label_1
_geom_angle_atom_site_label_2
_geom_angle_atom_site_label_3
_geom_angle_site_symmetry_3
_geom_angle
_geom_angle_publ_flag
S(1) Pd(1) S(2) . 91.69(8) yes
S(1) Pd(1) S(1) 2 84.22(7) yes
S(1) Pd(1) P(1) . 176.77(8) yes
S(2) Pd(1) P(1) . 88.03(9) yes
S(2) Pd(1) S(1) 2 173.25(8) yes
P(1) Pd(1) S(1) 2 95.75(8) yes
Pd(1) S(1) Pd(1) 2 95.78(7) yes
Pd(1) S(1) C(51) . 101.7(3) yes
Pd(1) S(2) C(11) . 105.9(4) yes
Pd(1) P(1) C(21) . 116.6(3) yes
Pd(1) P(1) C(31) . 108.5(3) yes
Pd(1) P(1) C(41) . 114.9(3) yes
C(21) P(1) C(31) . 103.9(4) no
C(21) P(1) C(41) . 103.9(4) no
C(31) P(1) C(41) . 108.3(4) no
S(2) C(11) C(12) . 119.8(8) no
S(2) C(11) C(15) . 122.2(8) no
C(12) C(11) C(15) . 118.0(10) no
C(11) C(12) C(13) . 120.6(12) no
C(12) C(13) C(14) . 122.3(14) no
C(13) C(14) C(16) . 118.8(14) no
C(11) C(15) C(16) . 119.9(10) no
C(14) C(16) C(15) . 120.3(12) no
P(1) C(21) C(22) . 119.7(7) no
P(1) C(21) C(26) . 120.8(7) no
C(22) C(21) C(26) . 119.4(9) no
C(21) C(22) C(23) . 120.1(10) no
C(22) C(23) C(24) . 120.4(11) no
C(23) C(24) C(25) . 119.7(11) no
C(24) C(25) C(26) . 120.3(10) no
C(21) C(26) C(25) . 120.2(9) no
P(1) C(31) C(32) . 121.9(8) no
P(1) C(31) C(36) . 119.3(7) no
C(32) C(31) C(36) . 118.7(9) no
C(31) C(32) C(33) . 120.9(10) no
C(32) C(33) C(34) . 120.1(11) no
C(33) C(34) C(35) . 119.8(11) no
C(34) C(35) C(36) . 120.5(11) no
C(31) C(36) C(35) . 120.0(10) no
P(1) C(41) C(42) . 122.0(7) no
P(1) C(41) C(46) . 118.4(7) no
C(42) C(41) C(46) . 119.5(9) no
C(41) C(42) C(43) . 120.3(10) no
C(42) C(43) C(44) . 117.7(12) no
C(43) C(44) C(45) . 122.3(12) no
C(44) C(45) C(46) . 118.8(11) no
C(41) C(46) C(45) . 121.3(10) no
S(1) C(51) C(52) . 117.7(8) no
S(1) C(51) C(56) . 122.0(8) no
C(52) C(51) C(56) . 120.2(10) no
C(51) C(52) C(53) . 119.8(11) no
C(52) C(53) C(54) . 120.7(12) no
C(53) C(54) C(55) . 119.0(14) no
C(54) C(55) C(56) . 121.4(14) no
C(51) C(56) C(55) . 118.7(11) no
C(61) C(62) N(61) . 177 no
C(71) C(72) N(71) . 173 no
C(81) C(82) N(81) . 178 no
C(91) C(92) N(91) . 172 no

loop_
_geom_bond_atom_site_label_1
_geom_bond_atom_site_label_2
_geom_bond_site_symmetry_1
_geom_bond_site_symmetry_2
_geom_bond_distance
_geom_bond_publ_flag
Pd(1) S(1) . . 2.388(2) yes
Pd(1) S(2) . . 2.335(3) yes
Pd(1) S(1) . 2 2.338(2) yes
Pd(1) P(1) . . 2.280(3) yes
Pd(1) Pd(1) . 2 3.506(2) yes
S(1) C(51) . . 1.774(9) yes
S(2) C(11) . . 1.762(10) yes
P(1) C(21) . . 1.835(9) yes
P(1) C(31) . . 1.817(10) yes
P(1) C(41) . . 1.820(9) yes
C(11) C(12) . . 1.396(15) no
C(11) C(15) . . 1.416(14) no
C(12) C(13) . . 1.36(2) no
C(13) C(14) . . 1.33(2) no
C(14) C(16) . . 1.43(2) no
C(15) C(16) . . 1.364(17) no
C(21) C(22) . . 1.379(13) no
C(21) C(26) . . 1.390(13) no
C(22) C(23) . . 1.399(16) no
C(23) C(24) . . 1.378(17) no
C(24) C(25) . . 1.376(16) no
C(25) C(26) . . 1.395(15) no
C(31) C(32) . . 1.379(14) no
C(31) C(36) . . 1.385(13) no
C(32) C(33) . . 1.379(17) no
C(33) C(34) . . 1.359(17) no
C(34) C(35) . . 1.380(17) no
C(35) C(36) . . 1.377(16) no
C(41) C(42) . . 1.380(14) no
C(41) C(46) . . 1.386(13) no
C(42) C(43) . . 1.399(18) no
C(43) C(44) . . 1.395(18) no
C(44) C(45) . . 1.363(17) no
C(45) C(46) . . 1.366(15) no
C(51) C(52) . . 1.363(14) no
C(51) C(56) . . 1.363(15) no
C(52) C(53) . . 1.372(17) no
C(53) C(54) . . 1.37(2) no
C(54) C(55) . . 1.34(2) no
C(55) C(56) . . 1.393(19) no
C(61) C(62) . . 1.51 no
N(61) C(62) . . 1.14 no
C(71) C(72) . . 1.52 no
N(71) C(72) . . 1.13 no
C(81) C(82) . . 1.51 no
C(82) N(81) . . 1.13 no
C(91) C(92) . . 1.52 no
N(91) C(92) . . 1.14 no
